data_4503380
loop_
_publ_author_name
'Vartanian, Maida'
'Lucassen, Andr\'e C. B.'
'Shimon, Linda J. W.'
'van der Boom, Milko E.'

_publ_section_title
;
 Cocrystallization of a Tripyridyl Donor with Perfluorinated Iodobenzene
 Derivatives: Formation of Different N&#x00B7;&#x00B7;&#x00B7;I Halogen
 Bonds Determining Network vs Plain Packing Crystals
;
_journal_issue 3
_journal_name_full 'Crystal Growth &amp; Design'
_journal_page_first 786
_journal_paper_doi 10.1021/cg701053d
_journal_volume 8
_journal_year 2008
_chemical_formula_moiety 'C27 H21 N3, 0.5(C6 F4 I2), C H Cl3'
_chemical_formula_sum 'C31 H22 Cl3 F2 I N3'
_chemical_formula_weight 707.77
_chemical_name_systematic
; 
 ? 
;
_space_group_IT_number 14
_symmetry_cell_setting monoclinic
_symmetry_space_group_name_Hall '-P 2ybc'
_symmetry_space_group_name_H-M 'P 1 21/c 1'
_atom_sites_solution_hydrogens geom
_atom_sites_solution_primary direct
_atom_sites_solution_secondary difmap
_audit_creation_method SHELXL-97
_cell_angle_alpha 90.00
_cell_angle_beta 99.1894(8)
_cell_angle_gamma 90.00
_cell_formula_units_Z 4
_cell_length_a 18.7990(3)
_cell_length_b 5.7056(1)
_cell_length_c 27.4972(4)
_cell_measurement_reflns_used 6801
_cell_measurement_temperature 120(2)
_cell_measurement_theta_max 27.48
_cell_measurement_theta_min 2.55
_cell_volume 2911.49(8)
_computing_cell_refinement HKL
_computing_data_collection 'Collect package (Bruker Nonius)'
_computing_data_reduction HKL
_computing_structure_refinement 'SHELXL-97 (Sheldrick, 1997)'
_computing_structure_solution 'SHELXS-97 (Sheldrick, 1990)'
_diffrn_ambient_temperature 120(2)
_diffrn_measured_fraction_theta_full 0.992
_diffrn_measured_fraction_theta_max 0.992
_diffrn_measurement_device_type 'Nonius KappaCCD'
_diffrn_measurement_method 'phi and omega scans'
_diffrn_radiation_monochromator graphite
_diffrn_radiation_source 'fine-focus sealed tube'
_diffrn_radiation_type MoK\a
_diffrn_radiation_wavelength 0.71073
_diffrn_reflns_av_R_equivalents 0.0340
_diffrn_reflns_av_sigmaI/netI 0.0319
_diffrn_reflns_limit_h_max 22
_diffrn_reflns_limit_h_min -22
_diffrn_reflns_limit_k_max 6
_diffrn_reflns_limit_k_min 0
_diffrn_reflns_limit_l_max 32
_diffrn_reflns_limit_l_min 0
_diffrn_reflns_number 26503
_diffrn_reflns_theta_full 25.35
_diffrn_reflns_theta_max 25.35
_diffrn_reflns_theta_min 3.03
_exptl_absorpt_coefficient_mu 1.414
_exptl_absorpt_correction_T_max 0.8715
_exptl_absorpt_correction_T_min 0.6763
_exptl_absorpt_correction_type empirical
_exptl_absorpt_process_details 'SHELXL-97 (Sheldrick, 1997)'
_exptl_crystal_colour colourless
_exptl_crystal_density_diffrn 1.615
_exptl_crystal_density_method 'not measured'
_exptl_crystal_description plate
_exptl_crystal_F_000 1404
_exptl_crystal_size_max 0.30
_exptl_crystal_size_mid 0.20
_exptl_crystal_size_min 0.10
_refine_diff_density_max 3.564
_refine_diff_density_min -1.279
_refine_diff_density_rms 0.165
_refine_ls_extinction_method none
_refine_ls_goodness_of_fit_ref 0.993
_refine_ls_hydrogen_treatment constr
_refine_ls_matrix_type full
_refine_ls_number_parameters 341
_refine_ls_number_reflns 5291
_refine_ls_number_restraints 81
_refine_ls_restrained_S_all 1.007
_refine_ls_R_factor_all 0.0806
_refine_ls_R_factor_gt 0.0682
_refine_ls_shift/su_max 0.002
_refine_ls_shift/su_mean 0.000
_refine_ls_structure_factor_coef Fsqd
_refine_ls_weighting_details 'calc w=1/[\s^2^(Fo^2^)+(0.1566P)^2^+8.0296P] where P=(Fo^2^+2Fc^2^)/3'
_refine_ls_weighting_scheme calc
_refine_ls_wR_factor_gt 0.1988
_refine_ls_wR_factor_ref 0.2106
_reflns_number_gt 4280
_reflns_number_total 5291
_reflns_threshold_expression >2sigma(I)
_cod_data_source_file cg701053d-file004.cif
_cod_data_source_block v96a
_cod_depositor_comments
;
The following automatic conversions were performed:

'_symmetry_cell_setting' value 'Monoclinic' changed to 'monoclinic'
according to /home/saulius/struct/CIF-dictionaries/cif_core.dic
dictionary named 'cif_core.dic' version 2.4.1 from 2010-06-29.

Automatic conversion script
Id: cif_fix_values 1715 2011-07-08 13:25:40Z adriana 
;
_cod_original_cell_volume 2911.69(8)
_cod_original_sg_symbol_H-M P2(1)/c
_cod_database_code 4503380

loop_
_symmetry_equiv_pos_as_xyz
'x, y, z'
'-x, y+1/2, -z+1/2'
'-x, -y, -z'
'x, -y-1/2, z-1/2'

loop_
_atom_site_label
_atom_site_type_symbol
_atom_site_fract_x
_atom_site_fract_y
_atom_site_fract_z
_atom_site_U_iso_or_equiv
_atom_site_adp_type
_atom_site_occupancy
_atom_site_symmetry_multiplicity
_atom_site_calc_flag
_atom_site_refinement_flags
_atom_site_disorder_assembly
_atom_site_disorder_group
I1 I 0.45112(2) 0.59013(8) 0.116915(15) 0.0427(2) Uani 1 1 d U . .
F1 F 0.5514(2) 0.8804(7) 0.05385(16) 0.0468(9) Uani 1 1 d U . .
F2 F 0.4109(2) 0.1881(7) 0.03438(15) 0.0484(9) Uani 1 1 d U . .
C1 C 0.4555(3) 0.3467(12) 0.0180(2) 0.0401(14) Uani 1 1 d U . .
C2 C 0.4802(3) 0.5362(12) 0.0468(2) 0.0372(13) Uani 1 1 d U . .
C3 C 0.5260(3) 0.6894(11) 0.0276(2) 0.0371(13) Uani 1 1 d U . .
N1 N 0.4171(3) -0.3118(11) 0.2112(2) 0.0440(12) Uani 1 1 d U A .
C4 C 0.4334(4) -0.4342(11) 0.2522(2) 0.0372(13) Uani 1 1 d U . .
H4 H 0.4585 -0.5781 0.2511 0.045 Uiso 1 1 calc R . .
C5 C 0.4151(4) -0.3612(16) 0.2974(3) 0.0520(17) Uani 1 1 d U A .
H5 H 0.4286 -0.4556 0.3258 0.062 Uiso 1 1 calc R . .
C6 C 0.3800(4) -0.167(2) 0.3012(4) 0.081(3) Uani 1 1 d DU . .
C7 C 0.3631(5) -0.0276(18) 0.2552(5) 0.090(3) Uani 1 1 d U A .
H7 H 0.3386 0.1182 0.2549 0.108 Uiso 1 1 calc R . .
C8 C 0.3829(4) -0.1107(15) 0.2149(4) 0.069(2) Uani 1 1 d U . .
H8 H 0.3717 -0.0190 0.1858 0.083 Uiso 1 1 calc R A .
C9A C 0.3476(5) -0.0157(17) 0.3366(3) 0.032(3) Uiso 0.61(2) 1 d PDU A 1
H9A H 0.3276 0.1350 0.3285 0.038 Uiso 0.61(2) 1 calc PR A 1
C10A C 0.3500(6) -0.1152(19) 0.3800(4) 0.040(3) Uiso 0.61(2) 1 d PDU A 1
H10A H 0.3794 -0.2495 0.3881 0.048 Uiso 0.61(2) 1 calc PR A 1
C9B C 0.3642(10) -0.163(3) 0.3552(4) 0.042(5) Uiso 0.39(2) 1 d PDU A 2
H9B H 0.3810 -0.2836 0.3780 0.051 Uiso 0.39(2) 1 calc PR A 2
C10B C 0.3253(8) 0.020(3) 0.3681(4) 0.032(5) Uiso 0.39(2) 1 d PDU A 2
H10B H 0.3124 0.1540 0.3480 0.039 Uiso 0.39(2) 1 calc PR A 2
C11 C 0.3054(4) -0.0159(18) 0.4184(2) 0.0596(19) Uani 1 1 d DU . .
C12 C 0.3075(4) -0.1576(14) 0.4592(2) 0.0423(14) Uani 1 1 d U A .
H12 H 0.3388 -0.2893 0.4627 0.051 Uiso 1 1 calc R . .
C13 C 0.2654(3) -0.1140(10) 0.4956(2) 0.0323(12) Uani 1 1 d U . .
C14 C 0.2197(4) 0.0792(11) 0.4902(2) 0.0379(14) Uani 1 1 d U A .
H14 H 0.1907 0.1116 0.5147 0.046 Uiso 1 1 calc R . .
C15 C 0.2159(5) 0.2263(13) 0.4492(3) 0.0591(19) Uani 1 1 d U . .
C16 C 0.2606(5) 0.1797(18) 0.4141(3) 0.069(2) Uani 1 1 d U A .
H16 H 0.2603 0.2832 0.3870 0.083 Uiso 1 1 calc R . .
C17 C 0.2688(3) -0.2821(11) 0.5359(2) 0.0332(12) Uani 1 1 d U A .
H17 H 0.3063 -0.3956 0.5391 0.040 Uiso 1 1 calc R . .
C18 C 0.2237(3) -0.2888(11) 0.5685(2) 0.0341(12) Uani 1 1 d U . .
H18 H 0.1878 -0.1700 0.5660 0.041 Uiso 1 1 calc R A .
C19 C 0.2239(4) -0.4621(11) 0.6078(2) 0.0415(14) Uani 1 1 d U A .
C20 C 0.2639(4) -0.6676(12) 0.6134(2) 0.0382(13) Uani 1 1 d U . .
H20 H 0.2962 -0.7025 0.5912 0.046 Uiso 1 1 calc R A .
C21 C 0.2571(4) -0.8224(12) 0.6513(2) 0.0416(14) Uani 1 1 d U A .
H21 H 0.2851 -0.9619 0.6542 0.050 Uiso 1 1 calc R . .
N2 N 0.2124(4) -0.7832(10) 0.6844(2) 0.0540(16) Uani 1 1 d U . .
C22 C 0.1762(6) -0.5848(12) 0.6791(3) 0.066(3) Uani 1 1 d U A .
H22 H 0.1465 -0.5510 0.7031 0.079 Uiso 1 1 calc R . .
C23 C 0.1771(6) -0.4217(12) 0.6425(3) 0.061(2) Uani 1 1 d U . .
H23 H 0.1473 -0.2864 0.6405 0.074 Uiso 1 1 calc R A .
C24 C 0.1707(6) 0.4134(17) 0.4340(4) 0.071(2) Uiso 1 1 d DU A .
H24 H 0.1849 0.5208 0.4109 0.086 Uiso 1 1 calc R . .
C25 C 0.1124(6) 0.448(2) 0.4491(5) 0.095(3) Uiso 1 1 d DU . .
H25 H 0.1016 0.3487 0.4747 0.114 Uiso 1 1 calc R A .
C26 C 0.0560(4) 0.6389(13) 0.4299(3) 0.091(3) Uani 1 1 d GDU A .
C27 C 0.0756(3) 0.8424(16) 0.4076(3) 0.126(5) Uani 1 1 d GU . .
H27 H 0.1237 0.8618 0.4017 0.151 Uiso 1 1 calc R A .
C28 C 0.0249(4) 1.0173(13) 0.3939(3) 0.124(4) Uani 1 1 d GU A .
H28 H 0.0383 1.1564 0.3786 0.149 Uiso 1 1 calc R . .
N3 N -0.0454(3) 0.9889(10) 0.4025(3) 0.148(6) Uani 1 1 d GU . .
C29 C -0.0651(3) 0.7854(11) 0.4248(4) 0.099(3) Uani 1 1 d GU A .
H29 H -0.1132 0.7660 0.4307 0.119 Uiso 1 1 calc R . .
C30 C -0.0144(4) 0.6105(10) 0.4385(3) 0.100(4) Uani 1 1 d GU . .
H30 H -0.0278 0.4714 0.4537 0.120 Uiso 1 1 calc R A .
C31 C 0.1401(4) 0.5111(12) 0.2682(2) 0.0392(13) Uani 1 1 d U . .
H31 H 0.1595 0.4633 0.2378 0.047 Uiso 1 1 calc R . .
Cl1 Cl 0.12208(11) 0.2559(3) 0.30046(7) 0.0552(5) Uani 1 1 d U . .
Cl2 Cl 0.06038(9) 0.6722(3) 0.25051(7) 0.0524(5) Uani 1 1 d U . .
Cl3 Cl 0.20574(9) 0.6814(3) 0.30537(6) 0.0467(4) Uani 1 1 d U . .

loop_
_atom_site_aniso_label
_atom_site_aniso_U_11
_atom_site_aniso_U_22
_atom_site_aniso_U_33
_atom_site_aniso_U_23
_atom_site_aniso_U_13
_atom_site_aniso_U_12
I1 0.0285(3) 0.0548(3) 0.0433(3) 0.01125(18) 0.00085(19) -0.00138(17)
F1 0.041(2) 0.042(2) 0.058(2) 0.0006(17) 0.0088(18) -0.0112(16)
F2 0.044(2) 0.046(2) 0.057(2) 0.0109(19) 0.0138(18) -0.0152(18)
C1 0.027(3) 0.042(3) 0.051(4) 0.009(3) 0.006(3) -0.003(3)
C2 0.026(3) 0.041(3) 0.044(3) 0.011(3) 0.002(2) -0.001(2)
C3 0.028(3) 0.038(3) 0.045(3) 0.009(3) 0.002(2) -0.002(2)
N1 0.037(3) 0.049(3) 0.044(3) -0.002(3) -0.003(2) -0.004(2)
C4 0.032(3) 0.037(3) 0.043(3) -0.005(2) 0.008(3) 0.000(2)
C5 0.032(4) 0.082(5) 0.043(3) -0.019(3) 0.009(3) -0.013(3)
C6 0.026(4) 0.116(7) 0.105(6) -0.078(5) 0.021(4) -0.015(4)
C7 0.038(5) 0.057(5) 0.172(9) -0.048(5) 0.006(6) 0.010(4)
C8 0.037(4) 0.053(5) 0.110(6) 0.012(4) -0.009(4) 0.010(3)
C11 0.056(5) 0.092(6) 0.029(3) 0.001(4) 0.000(3) -0.040(4)
C12 0.033(3) 0.055(4) 0.039(3) -0.011(3) 0.007(3) -0.015(3)
C13 0.031(3) 0.034(3) 0.031(3) -0.002(2) 0.001(2) -0.004(2)
C14 0.032(3) 0.036(3) 0.043(3) -0.004(2) -0.001(3) -0.005(2)
C15 0.059(5) 0.040(4) 0.066(4) 0.014(3) -0.029(3) -0.015(3)
C16 0.076(5) 0.086(5) 0.034(3) 0.023(4) -0.021(3) -0.054(4)
C17 0.028(3) 0.034(3) 0.035(3) -0.003(2) -0.002(2) 0.006(2)
C18 0.037(3) 0.032(3) 0.032(3) -0.001(2) 0.002(2) 0.004(2)
C19 0.056(4) 0.033(3) 0.035(3) -0.003(2) 0.006(3) -0.003(3)
C20 0.042(4) 0.040(3) 0.032(3) -0.006(2) 0.001(2) -0.005(3)
C21 0.050(4) 0.037(3) 0.035(3) 0.000(3) 0.001(3) -0.003(3)
N2 0.093(5) 0.032(3) 0.039(3) 0.006(2) 0.018(3) 0.008(3)
C22 0.119(8) 0.041(4) 0.050(4) 0.006(3) 0.049(5) 0.016(4)
C23 0.101(7) 0.032(4) 0.059(5) 0.006(3) 0.038(5) 0.014(4)
C26 0.050(5) 0.144(9) 0.081(7) -0.017(6) 0.013(5) 0.032(6)
C27 0.157(11) 0.118(9) 0.123(11) -0.029(8) 0.084(9) 0.033(8)
C28 0.126(9) 0.173(12) 0.072(7) 0.040(9) 0.016(8) 0.003(9)
N3 0.067(5) 0.039(4) 0.300(17) 0.046(7) -0.089(7) -0.017(4)
C29 0.068(6) 0.100(8) 0.129(10) -0.005(7) 0.013(6) 0.006(5)
C30 0.090(7) 0.071(6) 0.137(11) -0.010(6) 0.012(7) 0.010(5)
C31 0.039(3) 0.039(3) 0.039(3) -0.003(3) 0.003(3) -0.001(3)
Cl1 0.0614(11) 0.0363(9) 0.0618(11) 0.0057(8) -0.0085(8) -0.0111(8)
Cl2 0.0375(9) 0.0428(9) 0.0740(12) 0.0032(9) -0.0002(8) 0.0012(7)
Cl3 0.0399(9) 0.0455(9) 0.0529(9) -0.0051(7) 0.0023(7) -0.0115(7)

loop_
_atom_type_symbol
_atom_type_description
_atom_type_scat_dispersion_real
_atom_type_scat_dispersion_imag
_atom_type_scat_source
C C 0.0033 0.0016 'International Tables Vol C Tables 4.2.6.8 and 6.1.1.4'
H H 0.0000 0.0000 'International Tables Vol C Tables 4.2.6.8 and 6.1.1.4'
N N 0.0061 0.0033 'International Tables Vol C Tables 4.2.6.8 and 6.1.1.4'
I I -0.4742 1.8119 'International Tables Vol C Tables 4.2.6.8 and 6.1.1.4'
F F 0.0171 0.0103 'International Tables Vol C Tables 4.2.6.8 and 6.1.1.4'
Cl Cl 0.1484 0.1585 'International Tables Vol C Tables 4.2.6.8 and 6.1.1.4'

loop_
_geom_angle_atom_site_label_1
_geom_angle_atom_site_label_2
_geom_angle_atom_site_label_3
_geom_angle
_geom_angle_site_symmetry_1
_geom_angle_site_symmetry_3
F2 C1 C3 117.6(6) . 3_665
F2 C1 C2 120.2(6) . .
C3 C1 C2 122.2(6) 3_665 .
C1 C2 C3 116.7(6) . .
C1 C2 I1 121.8(5) . .
C3 C2 I1 121.5(5) . .
F1 C3 C1 119.4(6) . 3_665
F1 C3 C2 119.5(6) . .
C1 C3 C2 121.1(6) 3_665 .
C4 N1 C8 116.2(7) . .
N1 C4 C5 122.8(7) . .
N1 C4 H4 118.6 . .
C5 C4 H4 118.6 . .
C6 C5 C4 121.6(9) . .
C6 C5 H5 119.2 . .
C4 C5 H5 119.2 . .
C5 C6 C7 115.4(8) . .
C5 C6 C9A 143.8(11) . .
C7 C6 C9A 100.8(9) . .
C5 C6 C9B 105.5(12) . .
C7 C6 C9B 139.0(11) . .
C8 C7 C6 118.3(8) . .
C8 C7 H7 120.8 . .
C6 C7 H7 120.8 . .
C7 C8 N1 125.6(10) . .
C7 C8 H8 117.2 . .
N1 C8 H8 117.2 . .
C10A C9A C6 112.3(9) . .
C10A C9A H9A 123.8 . .
C6 C9A H9A 123.8 . .
C9A C10A C11 120.9(9) . .
C9A C10A H10A 119.5 . .
C11 C10A H10A 119.5 . .
C10B C9B C6 117.0(14) . .
C10B C9B H9B 121.5 . .
C6 C9B H9B 121.5 . .
C9B C10B C11 111.0(12) . .
C9B C10B H10B 124.5 . .
C11 C10B H10B 124.5 . .
C12 C11 C16 118.5(7) . .
C12 C11 C10B 148.3(11) . .
C16 C11 C10B 92.8(9) . .
C12 C11 C10A 112.9(9) . .
C16 C11 C10A 128.3(8) . .
C11 C12 C13 122.2(8) . .
C11 C12 H12 118.9 . .
C13 C12 H12 118.9 . .
C14 C13 C12 118.5(6) . .
C14 C13 C17 123.6(6) . .
C12 C13 C17 117.8(6) . .
C13 C14 C15 120.8(7) . .
C13 C14 H14 119.6 . .
C15 C14 H14 119.6 . .
C24 C15 C14 130.9(9) . .
C24 C15 C16 110.2(8) . .
C14 C15 C16 118.8(8) . .
C11 C16 C15 121.0(7) . .
C11 C16 H16 119.5 . .
C15 C16 H16 119.5 . .
C18 C17 C13 125.1(6) . .
C18 C17 H17 117.5 . .
C13 C17 H17 117.5 . .
C17 C18 C19 126.1(6) . .
C17 C18 H18 117.0 . .
C19 C18 H18 117.0 . .
C20 C19 C23 116.5(6) . .
C20 C19 C18 126.2(6) . .
C23 C19 C18 117.3(6) . .
C21 C20 C19 120.6(6) . .
C21 C20 H20 119.7 . .
C19 C20 H20 119.7 . .
N2 C21 C20 122.8(6) . .
N2 C21 H21 118.6 . .
C20 C21 H21 118.6 . .
C22 N2 C21 115.7(6) . .
N2 C22 C23 126.7(7) . .
N2 C22 H22 116.6 . .
C23 C22 H22 116.6 . .
C22 C23 C19 117.7(7) . .
C22 C23 H23 121.1 . .
C19 C23 H23 121.1 . .
C25 C24 C15 123.4(10) . .
C25 C24 H24 118.3 . .
C15 C24 H24 118.3 . .
C24 C25 C26 125.9(11) . .
C24 C25 H25 117.1 . .
C26 C25 H25 117.1 . .
C27 C26 C30 120.0 . .
C27 C26 C25 121.4(7) . .
C30 C26 C25 118.5(7) . .
C28 C27 C26 120.0 . .
C28 C27 H27 120.0 . .
C26 C27 H27 120.0 . .
C27 C28 N3 120.0 . .
C27 C28 H28 120.0 . .
N3 C28 H28 120.0 . .
C29 N3 C28 120.0 . .
N3 C29 C30 120.0 . .
N3 C29 H29 120.0 . .
C30 C29 H29 120.0 . .
C29 C30 C26 120.0 . .
C29 C30 H30 120.0 . .
C26 C30 H30 120.0 . .
Cl2 C31 Cl3 111.0(4) . .
Cl2 C31 Cl1 110.2(4) . .
Cl3 C31 Cl1 109.6(4) . .
Cl2 C31 H31 108.7 . .
Cl3 C31 H31 108.7 . .
Cl1 C31 H31 108.7 . .

loop_
_geom_bond_atom_site_label_1
_geom_bond_atom_site_label_2
_geom_bond_distance
_geom_bond_site_symmetry_2
I1 C2 2.109(7) .
F1 C3 1.352(8) .
F2 C1 1.358(7) .
C1 C3 1.369(9) 3_665
C1 C2 1.375(10) .
C2 C3 1.389(9) .
C3 C1 1.370(9) 3_665
N1 C4 1.320(9) .
N1 C8 1.327(10) .
C4 C5 1.404(9) .
C4 H4 0.9500 .
C5 C6 1.300(13) .
C5 H5 0.9500 .
C6 C7 1.488(18) .
C6 C9A 1.501(9) .
C6 C9B 1.559(10) .
C7 C8 1.313(16) .
C7 H7 0.9500 .
C8 H8 0.9500 .
C9A C10A 1.318(16) .
C9A H9A 0.9500 .
C10A C11 1.555(9) .
C10A H10A 0.9500 .
C9B C10B 1.36(3) .
C9B H9B 0.9500 .
C10B C11 1.503(10) .
C10B H10B 0.9500 .
C11 C12 1.379(11) .
C11 C16 1.392(15) .
C12 C13 1.393(9) .
C12 H12 0.9500 .
C13 C14 1.391(9) .
C13 C17 1.460(8) .
C14 C15 1.399(10) .
C14 H14 0.9500 .
C15 C24 1.386(12) .
C15 C16 1.401(14) .
C16 H16 0.9500 .
C17 C18 1.329(8) .
C17 H17 0.9500 .
C18 C19 1.465(9) .
C18 H18 0.9500 .
C19 C20 1.388(10) .
C19 C23 1.417(10) .
C20 C21 1.387(9) .
C20 H20 0.9500 .
C21 N2 1.352(9) .
C21 H21 0.9500 .
N2 C22 1.317(10) .
C22 C23 1.373(10) .
C22 H22 0.9500 .
C23 H23 0.9500 .
C24 C25 1.249(12) .
C24 H24 0.9500 .
C25 C26 1.554(11) .
C25 H25 0.9500 .
C26 C27 1.3900 .
C26 C30 1.3900 .
C27 C28 1.3900 .
C27 H27 0.9500 .
C28 N3 1.3900 .
C28 H28 0.9500 .
N3 C29 1.3900 .
C29 C30 1.3900 .
C29 H29 0.9500 .
C30 H30 0.9500 .
C31 Cl2 1.760(7) .
C31 Cl3 1.764(7) .
C31 Cl1 1.766(7) .
C31 H31 1.0000 .

loop_
_geom_torsion_atom_site_label_1
_geom_torsion_atom_site_label_2
_geom_torsion_atom_site_label_3
_geom_torsion_atom_site_label_4
_geom_torsion
_geom_torsion_site_symmetry_1
_geom_torsion_site_symmetry_4
F2 C1 C2 C3 179.6(6) . .
C3 C1 C2 C3 -0.8(10) 3_665 .
F2 C1 C2 I1 0.3(8) . .
C3 C1 C2 I1 179.9(5) 3_665 .
C1 C2 C3 F1 179.3(5) . .
I1 C2 C3 F1 -1.4(8) . .
C1 C2 C3 C1 0.8(10) . 3_665
I1 C2 C3 C1 -179.9(5) . 3_665
C8 N1 C4 C5 0.9(10) . .
N1 C4 C5 C6 0.7(11) . .
C4 C5 C6 C7 -1.9(11) . .
C4 C5 C6 C9A 178.8(11) . .
C4 C5 C6 C9B 174.7(9) . .
C5 C6 C7 C8 1.5(12) . .
C9A C6 C7 C8 -178.9(8) . .
C9B C6 C7 C8 -173.4(13) . .
C6 C7 C8 N1 0.1(14) . .
C4 N1 C8 C7 -1.3(12) . .
C5 C6 C9A C10A -6.5(17) . .
C7 C6 C9A C10A 174.2(9) . .
C9B C6 C9A C10A -0.1(12) . .
C6 C9A C10A C11 -166.6(8) . .
C5 C6 C9B C10B -177.7(13) . .
C7 C6 C9B C10B -2(2) . .
C9A C6 C9B C10B 6.2(11) . .
C6 C9B C10B C11 171.9(11) . .
C9B C10B C11 C12 -2(2) . .
C9B C10B C11 C16 -172.2(12) . .
C9B C10B C11 C10A 6.8(11) . .
C9A C10A C11 C12 172.6(9) . .
C9A C10A C11 C16 -1.3(15) . .
C9A C10A C11 C10B -2.7(12) . .
C16 C11 C12 C13 1.4(10) . .
C10B C11 C12 C13 -168.0(15) . .
C10A C11 C12 C13 -173.2(7) . .
C11 C12 C13 C14 0.0(9) . .
C11 C12 C13 C17 176.7(6) . .
C12 C13 C14 C15 0.2(9) . .
C17 C13 C14 C15 -176.3(6) . .
C13 C14 C15 C24 173.7(8) . .
C13 C14 C15 C16 -1.8(10) . .
C12 C11 C16 C15 -3.1(11) . .
C10B C11 C16 C15 171.3(8) . .
C10A C11 C16 C15 170.6(8) . .
C24 C15 C16 C11 -173.1(7) . .
C14 C15 C16 C11 3.3(10) . .
C14 C13 C17 C18 8.7(10) . .
C12 C13 C17 C18 -167.8(6) . .
C13 C17 C18 C19 176.9(6) . .
C17 C18 C19 C20 -10.2(11) . .
C17 C18 C19 C23 172.2(7) . .
C23 C19 C20 C21 0.2(10) . .
C18 C19 C20 C21 -177.4(6) . .
C19 C20 C21 N2 -0.3(10) . .
C20 C21 N2 C22 -1.3(11) . .
C21 N2 C22 C23 3.1(15) . .
N2 C22 C23 C19 -3.2(17) . .
C20 C19 C23 C22 1.3(13) . .
C18 C19 C23 C22 179.2(8) . .
C14 C15 C24 C25 -18.4(16) . .
C16 C15 C24 C25 157.4(11) . .
C15 C24 C25 C26 -173.6(9) . .
C24 C25 C26 C27 -24.6(16) . .
C24 C25 C26 C30 159.9(11) . .
C30 C26 C27 C28 0.0 . .
C25 C26 C27 C28 -175.4(9) . .
C26 C27 C28 N3 0.0 . .
C27 C28 N3 C29 0.0 . .
C28 N3 C29 C30 0.0 . .
N3 C29 C30 C26 0.0 . .
C27 C26 C30 C29 0.0 . .
C25 C26 C30 C29 175.6(8) . .
